data_7242143
loop_
_publ_author_name
'Feng, Zhicun'
'Zhang, Yu'
'Li, Yanan'
'Xu, Kangzhen'

_publ_section_title
;
 Adjacent N\\rightarrow O and C--NH2 groups --- a highly efficient
 amphoteric structure for energetic materials resulting from
 tautomerization proved by crystal engineering
;
_journal_issue 7
_journal_name_full CrystEngComm
_journal_page_first 1544
_journal_page_last 1549
_journal_paper_doi 10.1039/D0CE01427C
_journal_volume 23
_journal_year 2021
_chemical_formula_sum 'C3 H9 N7 O6'
_chemical_formula_weight 239.17
_chemical_name_systematic '2,4,6-triamino-3-hydroxy-1,3,5-triazin-3-ium-1-oxide nitrate monohydrate'
_space_group_crystal_system monoclinic
_space_group_IT_number 14
_space_group_name_Hall '-P 2yn'
_space_group_name_H-M_alt 'P 1 21/n 1'
_atom_sites_solution_hydrogens difmap
_audit_creation_method SHELXL-2013
_audit_update_record
;
2019-11-26 deposited with the CCDC.	2021-01-19 downloaded from the CCDC.
;
_cell_angle_alpha 90
_cell_angle_beta 96.915(18)
_cell_angle_gamma 90
_cell_formula_units_Z 4
_cell_length_a 6.635(3)
_cell_length_b 13.288(6)
_cell_length_c 10.347(2)
_cell_measurement_reflns_used 324
_cell_measurement_temperature 293(2)
_cell_measurement_theta_max 18.34
_cell_measurement_theta_min 3.47
_cell_volume 905.6(6)
_computing_structure_refinement 'SHELXL-2013 (Sheldrick, 2013)'
_diffrn_ambient_temperature 293(2)
_diffrn_measured_fraction_theta_full 0.999
_diffrn_measured_fraction_theta_max 0.988
_diffrn_measurement_device_type 'Bruker Smart Apex CCD area detector'
_diffrn_measurement_method 'phi and omega scans'
_diffrn_radiation_type MoK\a
_diffrn_radiation_wavelength 0.71073
_diffrn_reflns_av_R_equivalents 0.1484
_diffrn_reflns_av_unetI/netI 0.2207
_diffrn_reflns_Laue_measured_fraction_full 0.999
_diffrn_reflns_Laue_measured_fraction_max 0.988
_diffrn_reflns_limit_h_max 8
_diffrn_reflns_limit_h_min -8
_diffrn_reflns_limit_k_max 16
_diffrn_reflns_limit_k_min -16
_diffrn_reflns_limit_l_max 6
_diffrn_reflns_limit_l_min -12
_diffrn_reflns_number 5080
_diffrn_reflns_point_group_measured_fraction_full 0.999
_diffrn_reflns_point_group_measured_fraction_max 0.988
_diffrn_reflns_theta_full 25.242
_diffrn_reflns_theta_max 26.497
_diffrn_reflns_theta_min 2.506
_diffrn_source 'fine-focus sealed tube'
_exptl_absorpt_coefficient_mu 0.164
_exptl_absorpt_correction_T_max 0.968
_exptl_absorpt_correction_T_min 0.948
_exptl_absorpt_correction_type multi-scan
_exptl_absorpt_process_details SADABS
_exptl_crystal_colour colorless
_exptl_crystal_density_diffrn 1.754
_exptl_crystal_density_method 'not measured'
_exptl_crystal_description block
_exptl_crystal_F_000 496
_exptl_crystal_size_max 0.330
_exptl_crystal_size_mid 0.320
_exptl_crystal_size_min 0.200
_refine_diff_density_max 0.313
_refine_diff_density_min -0.385
_refine_diff_density_rms 0.086
_refine_ls_extinction_method none
_refine_ls_goodness_of_fit_ref 0.767
_refine_ls_hydrogen_treatment refxyz
_refine_ls_matrix_type full
_refine_ls_number_parameters 172
_refine_ls_number_reflns 1860
_refine_ls_number_restraints 10
_refine_ls_restrained_S_all 0.768
_refine_ls_R_factor_all 0.1915
_refine_ls_R_factor_gt 0.0627
_refine_ls_shift/su_max 0.001
_refine_ls_shift/su_mean 0.000
_refine_ls_structure_factor_coef Fsqd
_refine_ls_weighting_details
;
 w=1/[\s^2^(Fo^2^)+(0.0430P)^2^]
 where P=(Fo^2^+2Fc^2^)/3
;
_refine_ls_weighting_scheme calc
_refine_ls_wR_factor_gt 0.1183
_refine_ls_wR_factor_ref 0.1575
_reflns_Friedel_coverage 0.000
_reflns_number_gt 596
_reflns_number_total 1860
_reflns_threshold_expression 'I > 2\s(I)'
_cod_data_source_file d0ce01427c2.cif
_cod_data_source_block 1_a_pl_CCDC1
_cod_depositor_comments 'Adding full bibliography for 7242134--7242143.cif.'
_cod_original_sg_symbol_H-M 'P 21/n'
_cod_database_code 7242143
_shelx_space_group_comment
;
The symmetry employed for this shelxl refinement is uniquely defined
by the following loop, which should always be used as a source of
symmetry information in preference to the above space-group names.
They are only intended as comments.
;
_shelx_estimated_absorpt_t_min 0.948
_shelx_estimated_absorpt_t_max 0.968
_shelxl_version_number 2013-2

loop_
_space_group_symop_operation_xyz
'x, y, z'
'-x+1/2, y+1/2, -z+1/2'
'-x, -y, -z'
'x-1/2, -y-1/2, z-1/2'

loop_
_atom_site_label
_atom_site_type_symbol
_atom_site_fract_x
_atom_site_fract_y
_atom_site_fract_z
_atom_site_U_iso_or_equiv
_atom_site_adp_type
_atom_site_occupancy
_atom_site_site_symmetry_order
_atom_site_calc_flag
_atom_site_refinement_flags_posn
_atom_site_refinement_flags_adp
_atom_site_refinement_flags_occupancy
_atom_site_disorder_assembly
_atom_site_disorder_group
O1 O 0.8066(5) 0.3181(2) -0.0282(3) 0.0391(10) Uani 1 1 d . . . . .
N1 N 0.9251(7) 0.1735(3) 0.1394(4) 0.0436(12) Uani 1 1 d D . . . .
H6 H 0.965(7) 0.125(3) 0.193(4) 0.052 Uiso 1 1 d D U . . .
H5 H 0.930(7) 0.170(3) 0.055(2) 0.052 Uiso 1 1 d D U . . .
C1 C 0.8799(7) 0.2594(4) 0.1846(5) 0.0340(12) Uani 1 1 d . . . . .
N2 N 0.8411(7) 0.3844(3) 0.4824(4) 0.0483(13) Uani 1 1 d D . . . .
H4 H 0.892(7) 0.336(3) 0.533(4) 0.058 Uiso 1 1 d D U . . .
H2 H 0.782(7) 0.441(2) 0.504(5) 0.058 Uiso 1 1 d D U . . .
O2 O 0.9417(5) 0.2029(3) 0.3982(3) 0.0419(10) Uani 1 1 d D . . . .
H7 H 1.065(4) 0.196(3) 0.430(4) 0.050 Uiso 1 1 d D U . . .
C2 C 0.8391(7) 0.3734(4) 0.3562(5) 0.0333(12) Uani 1 1 d . . . . .
C3 C 0.7836(7) 0.4315(4) 0.1489(5) 0.0308(12) Uani 1 1 d . . . . .
N3 N 0.7443(7) 0.5034(3) 0.0629(4) 0.0412(12) Uani 1 1 d D . . . .
H1 H 0.768(7) 0.490(4) -0.016(2) 0.049 Uiso 1 1 d D U . . .
H3 H 0.732(7) 0.564(2) 0.094(4) 0.049 Uiso 1 1 d D U . . .
O3 O 0.2817(7) 0.3695(3) 0.2029(4) 0.0912(16) Uani 1 1 d . . . . .
N4 N 0.8153(6) 0.3372(3) 0.1031(3) 0.0316(10) Uani 1 1 d . . . . .
O4 O 0.3234(6) 0.4336(3) 0.3982(4) 0.0672(13) Uani 1 1 d . . . . .
N6 N 0.7904(6) 0.4491(3) 0.2752(4) 0.0339(10) Uani 1 1 d . . . . .
N5 N 0.8970(6) 0.2818(3) 0.3137(4) 0.0329(10) Uani 1 1 d . . . . .
O5 O 0.3005(6) 0.5266(3) 0.2238(3) 0.0614(12) Uani 1 1 d . . . . .
N7 N 0.3027(7) 0.4431(4) 0.2761(5) 0.0502(13) Uani 1 1 d . . . . .
O6 O 0.4853(8) 0.1990(4) 0.2268(4) 0.1007(17) Uani 1 1 d D . . . .
H8 H 0.459(11) 0.257(3) 0.268(6) 0.121 Uiso 1 1 d D U . . .
H9 H 0.465(11) 0.154(3) 0.287(5) 0.121 Uiso 1 1 d D U . . .

loop_
_atom_site_aniso_label
_atom_site_aniso_U_11
_atom_site_aniso_U_22
_atom_site_aniso_U_33
_atom_site_aniso_U_23
_atom_site_aniso_U_13
_atom_site_aniso_U_12
O1 0.058(2) 0.043(2) 0.0151(18) -0.0026(16) 0.0000(17) 0.0021(17)
N1 0.068(3) 0.028(3) 0.033(3) -0.002(2) 0.000(3) 0.012(2)
C1 0.035(3) 0.033(3) 0.034(3) -0.004(3) 0.001(2) -0.007(3)
N2 0.066(4) 0.049(3) 0.029(3) -0.002(2) 0.004(2) 0.010(3)
O2 0.051(2) 0.040(2) 0.031(2) 0.0122(17) -0.0080(19) -0.0004(19)
C2 0.035(3) 0.036(3) 0.029(3) -0.011(3) 0.003(2) -0.002(3)
C3 0.029(3) 0.028(3) 0.035(3) 0.003(3) 0.002(2) 0.000(2)
N3 0.063(3) 0.029(2) 0.031(3) 0.002(2) 0.003(2) 0.006(2)
O3 0.135(4) 0.063(3) 0.076(3) -0.021(3) 0.015(3) -0.033(3)
N4 0.044(3) 0.031(2) 0.019(2) 0.0017(19) 0.0005(19) 0.000(2)
O4 0.096(4) 0.067(3) 0.038(2) 0.014(2) 0.010(2) 0.013(2)
N6 0.045(3) 0.030(2) 0.026(2) 0.003(2) 0.002(2) 0.001(2)
N5 0.048(3) 0.028(2) 0.021(2) 0.0043(19) -0.003(2) -0.002(2)
O5 0.094(3) 0.045(2) 0.042(2) 0.014(2) -0.005(2) -0.005(2)
N7 0.056(3) 0.052(3) 0.043(3) -0.004(3) 0.004(3) -0.010(3)
O6 0.099(4) 0.121(4) 0.081(4) -0.013(3) 0.010(3) -0.013(4)

loop_
_atom_type_symbol
_atom_type_description
_atom_type_scat_dispersion_real
_atom_type_scat_dispersion_imag
_atom_type_scat_source
C C 0.0033 0.0016 'International Tables Vol C Tables 4.2.6.8 and 6.1.1.4'
H H 0.0000 0.0000 'International Tables Vol C Tables 4.2.6.8 and 6.1.1.4'
N N 0.0061 0.0033 'International Tables Vol C Tables 4.2.6.8 and 6.1.1.4'
O O 0.0106 0.0060 'International Tables Vol C Tables 4.2.6.8 and 6.1.1.4'

loop_
_geom_angle_atom_site_label_1
_geom_angle_atom_site_label_2
_geom_angle_atom_site_label_3
_geom_angle
_geom_angle_site_symmetry_1
_geom_angle_site_symmetry_3
_geom_angle_publ_flag
N1 C1 N5 123.8(5) . . ?
N1 C1 N4 121.1(5) . . ?
N5 C1 N4 115.0(4) . . ?
N2 C2 N6 121.2(5) . . ?
N2 C2 N5 116.8(5) . . ?
N6 C2 N5 122.0(4) . . ?
N3 C3 N6 121.5(5) . . ?
N3 C3 N4 117.4(4) . . ?
N6 C3 N4 121.2(4) . . ?
C3 N4 C1 121.9(4) . . ?
C3 N4 O1 121.5(4) . . ?
C1 N4 O1 116.2(4) . . ?
C3 N6 C2 117.9(4) . . ?
C1 N5 C2 121.2(4) . . ?
C1 N5 O2 116.4(4) . . ?
C2 N5 O2 121.5(4) . . ?
O3 N7 O5 116.7(5) . . ?
O3 N7 O4 121.8(5) . . ?
O5 N7 O4 121.6(5) . . ?

loop_
_geom_bond_atom_site_label_1
_geom_bond_atom_site_label_2
_geom_bond_distance
_geom_bond_site_symmetry_2
_geom_bond_publ_flag
O1 N4 1.377(4) . ?
N1 C1 1.283(6) . ?
C1 N5 1.360(6) . ?
C1 N4 1.370(5) . ?
N2 C2 1.312(6) . ?
O2 N5 1.374(4) . ?
C2 N6 1.324(5) . ?
C2 N5 1.366(6) . ?
C3 N3 1.310(6) . ?
C3 N6 1.323(5) . ?
C3 N4 1.365(5) . ?
O3 N7 1.234(5) . ?
O4 N7 1.260(5) . ?
O5 N7 1.234(5) . ?

loop_
_geom_hbond_atom_site_label_D
_geom_hbond_atom_site_label_H
_geom_hbond_atom_site_label_A
_geom_hbond_distance_DH
_geom_hbond_distance_HA
_geom_hbond_distance_DA
_geom_hbond_angle_DHA
_geom_hbond_site_symmetry_A
N1 H6 O5 0.865(19) 2.14(3) 2.917(6) 150(4) 2_645
N1 H5 O4 0.882(19) 2.18(4) 2.883(6) 137(4) 4_665
N2 H4 O6 0.875(19) 2.08(3) 2.821(6) 142(4) 4_666
N2 H2 O4 0.890(19) 2.11(2) 2.981(6) 166(4) 3_666
O2 H7 O1 0.852(19) 1.62(2) 2.465(5) 172(5) 4_666
O2 H7 N4 0.852(19) 2.33(3) 3.108(5) 152(4) 4_666
N3 H1 O5 0.872(19) 2.15(3) 2.973(5) 157(4) 3_665
N3 H3 O2 0.872(19) 2.19(3) 2.972(6) 150(4) 2_655
O6 H8 O3 0.91(2) 1.96(5) 2.635(8) 129(6) .
O6 H8 N7 0.91(2) 2.68(3) 3.521(8) 154(6) .
O6 H9 O1 0.886(19) 2.32(5) 2.933(5) 127(5) 4_566
O6 H9 O5 0.886(19) 2.44(6) 3.056(7) 127(6) 2_545

loop_
_geom_torsion_atom_site_label_1
_geom_torsion_atom_site_label_2
_geom_torsion_atom_site_label_3
_geom_torsion_atom_site_label_4
_geom_torsion
_geom_torsion_site_symmetry_1
_geom_torsion_site_symmetry_2
_geom_torsion_site_symmetry_3
_geom_torsion_site_symmetry_4
_geom_torsion_publ_flag
N3 C3 N4 C1 172.4(5) . . . . ?
N6 C3 N4 C1 -8.2(7) . . . . ?
N3 C3 N4 O1 0.0(7) . . . . ?
N6 C3 N4 O1 179.4(4) . . . . ?
N1 C1 N4 C3 -174.2(5) . . . . ?
N5 C1 N4 C3 4.0(7) . . . . ?
N1 C1 N4 O1 -1.4(7) . . . . ?
N5 C1 N4 O1 176.8(4) . . . . ?
N3 C3 N6 C2 -177.3(5) . . . . ?
N4 C3 N6 C2 3.4(7) . . . . ?
N2 C2 N6 C3 -177.3(5) . . . . ?
N5 C2 N6 C3 5.3(7) . . . . ?
N1 C1 N5 C2 -177.4(5) . . . . ?
N4 C1 N5 C2 4.5(7) . . . . ?
N1 C1 N5 O2 -8.2(7) . . . . ?
N4 C1 N5 O2 173.7(4) . . . . ?
N2 C2 N5 C1 173.0(4) . . . . ?
N6 C2 N5 C1 -9.5(7) . . . . ?
N2 C2 N5 O2 4.4(7) . . . . ?
N6 C2 N5 O2 -178.1(4) . . . . ?
